data_7225639
loop_
_publ_author_name
'Yang, Li-Zi'
'Wang, Jun'
'Kirillov, Alexander M.'
'Dou, Wei'
'Xu, Cong'
'Fang, Ran'
'Xu, Cai-Ling'
'Liu, Wei-Sheng'

_publ_section_title
;
 2D lanthanide MOFs driven by a rigid 3,5-bis(3-carboxy-phenyl)pyridine
 building block: solvothermal syntheses, structural features, and
 photoluminescence and sensing properties
;
_journal_issue 34
_journal_name_full CrystEngComm
_journal_page_first 6425
_journal_paper_doi 10.1039/C6CE00885B
_journal_volume 18
_journal_year 2016
_chemical_formula_moiety 'C82 H60 Eu3 N5 O22'
_chemical_formula_sum 'C82 H60 Eu3 N5 O22'
_chemical_formula_weight 1923.23
_chemical_name_systematic
;
 ?
;
_space_group_crystal_system monoclinic
_space_group_IT_number 4
_space_group_name_Hall 'P 2yb'
_space_group_name_H-M_alt 'P 1 21 1'
_symmetry_space_group_name_Hall 'P 2yb'
_symmetry_space_group_name_H-M 'P 1 21 1'
_atom_sites_solution_hydrogens mixed
_audit_creation_date 2016-03-19
_audit_creation_method
;
Olex2 1.2
(compiled 2016.02.19 svn.r3266 for OlexSys, GUI svn.r5155)
;
_audit_update_record
;
2016-03-28 deposited with the CCDC.
2016-06-20 downloaded from the CCDC.
;
_cell_angle_alpha 90
_cell_angle_beta 99.5310(10)
_cell_angle_gamma 90
_cell_formula_units_Z 2
_cell_length_a 12.0457(10)
_cell_length_b 24.685(2)
_cell_length_c 13.3843(11)
_cell_measurement_reflns_used 6873
_cell_measurement_temperature 293(2)
_cell_measurement_theta_max 26.86
_cell_measurement_theta_min 2.26
_cell_volume 3924.9(6)
_computing_molecular_graphics 'Olex2 (Dolomanov et al., 2009)'
_computing_publication_material 'Olex2 (Dolomanov et al., 2009)'
_computing_structure_refinement 'XL (Sheldrick, 2008)'
_diffrn_ambient_temperature 293(2)
_diffrn_measured_fraction_theta_full 0.996
_diffrn_measured_fraction_theta_max 0.970
_diffrn_measurement_device_type 'Bruker APEX-II CCD'
_diffrn_measurement_method '\f and \w scans'
_diffrn_radiation_monochromator graphite
_diffrn_radiation_type MoK\a
_diffrn_radiation_wavelength 0.71073
_diffrn_reflns_av_R_equivalents 0.0823
_diffrn_reflns_av_unetI/netI 0.0901
_diffrn_reflns_Laue_measured_fraction_full 0.996
_diffrn_reflns_Laue_measured_fraction_max 0.970
_diffrn_reflns_limit_h_max 14
_diffrn_reflns_limit_h_min -14
_diffrn_reflns_limit_k_max 30
_diffrn_reflns_limit_k_min -31
_diffrn_reflns_limit_l_max 17
_diffrn_reflns_limit_l_min -16
_diffrn_reflns_number 22484
_diffrn_reflns_point_group_measured_fraction_full 0.997
_diffrn_reflns_point_group_measured_fraction_max 0.971
_diffrn_reflns_theta_full 26.000
_diffrn_reflns_theta_max 27.450
_diffrn_reflns_theta_min 1.543
_diffrn_standards_number 0
_exptl_absorpt_coefficient_mu 2.446
_exptl_absorpt_correction_type none
_exptl_crystal_colour 'clear light colourless'
_exptl_crystal_colour_lustre clear
_exptl_crystal_colour_modifier light
_exptl_crystal_colour_primary colourless
_exptl_crystal_density_diffrn 1.627
_exptl_crystal_description block
_exptl_crystal_F_000 1904
_exptl_crystal_size_max 0.2
_exptl_crystal_size_mid 0.2
_exptl_crystal_size_min 0.18
_refine_diff_density_max 1.600
_refine_diff_density_min -1.990
_refine_diff_density_rms 0.169
_refine_ls_abs_structure_details
;
 Refined as an inversion twin.
;
_refine_ls_abs_structure_Flack 0.527(12)
_refine_ls_extinction_method none
_refine_ls_goodness_of_fit_ref 1.069
_refine_ls_hydrogen_treatment constr
_refine_ls_matrix_type full
_refine_ls_number_parameters 1034
_refine_ls_number_reflns 14659
_refine_ls_number_restraints 98
_refine_ls_restrained_S_all 1.066
_refine_ls_R_factor_all 0.0692
_refine_ls_R_factor_gt 0.0538
_refine_ls_shift/su_max 0.003
_refine_ls_shift/su_mean 0.000
_refine_ls_structure_factor_coef Fsqd
_refine_ls_weighting_details
;
 w=1/[\s^2^(Fo^2^)+(0.0548P)^2^+17.6044P]
 where P=(Fo^2^+2Fc^2^)/3
;
_refine_ls_weighting_scheme calc
_refine_ls_wR_factor_gt 0.1245
_refine_ls_wR_factor_ref 0.1325
_reflns_Friedel_coverage 0.957
_reflns_Friedel_fraction_full 0.997
_reflns_Friedel_fraction_max 0.973
_reflns_number_gt 12212
_reflns_number_total 14659
_reflns_threshold_expression 'I > 2\s(I)'
_cod_data_source_file c6ce00885b2.cif
_cod_data_source_block p1
_cod_depositor_comments 'Adding full bibliography for 7225639--7225643.cif.'
_cod_database_code 7225639
_shelxl_version_number 2013-2
_shelx_space_group_comment
;
The symmetry employed for this shelxl refinement is uniquely defined
by the following loop, which should always be used as a source of
symmetry information in preference to the above space-group names.
They are only intended as comments.
;
_olex2_refinement_description
;
1. Twinned data refinement
 Scales: 0.473(12) 0.527(12)
2. Fixed Uiso
 At 1.2 times of:
  All C(H,H) groups, H72 of C72, H75 of C75, H78A of C78, H77 of C77, H73 of
  C73, H82 of C82, H71 of C71, H34 of C34, H11 of C11, H35 of C35, H9 of C9,
  H14 of C14, H17 of C17, H22 of C22, H4 of C4, H12 of C12, H24 of C24, H7 of
  C7, H18 of C18, H23 of C23, H31 of C31, H5 of C5, H33 of C33, H28 of C28, H37
  of C37, H41 of C41, H3 of C3, H16 of C16, H29 of C29, H26 of C26, H54 of C54,
  H60 of C60, H61 of C61, H48 of C48, H52 of C52, H66 of C66, H43 of C43, H68
  of C68, H42 of C42, H62 of C62, H56 of C56, H64 of C64, H47 of C47, H69 of
  C69, H50 of C50, H53 of C53, H45 of C45
 At 1.5 times of:
  All C(H,H,H) groups, H78B of C78, All O(H,H) groups
3. Restrained distances
 N5-C80A = N5-C80B
 1.5 with sigma of 0.02
 C80A-C81A = C80B-C81B
 1.54 with sigma of 0.02
 N5-C81A = N5-C81B
 2.4 with sigma of 0.02
 H78B-H80D
 2 with sigma of 0.02
4. Uiso/Uaniso restraints and constraints
C80A \\sim C80B \\sim C81A \\sim C81B: within 3.8A with sigma of 0.02 and sigma
for terminal atoms of 0.04
C78 \\sim C79 \\sim C80A \\sim C81B \\sim C80B \\sim N5 \\sim C81A: within 1.7A
with sigma of 0.02 and sigma for terminal atoms of 0.04
Uanis(C80A) \\sim Ueq, Uanis(C80B) \\sim Ueq, Uanis(C81A) \\sim Ueq,
Uanis(C81B) \\sim Ueq, Uanis(C79) \\sim Ueq, Uanis(C78) \\sim Ueq: with sigma
of 0.005 and sigma for terminal atoms of 0.01
5. Others
 Sof(C80B)=Sof(H80C)=Sof(H80D)=Sof(C81B)=Sof(H81D)=Sof(H81E)=Sof(H81F)=1-FVAR(1)
 Sof(C80A)=Sof(H80A)=Sof(H80B)=Sof(C81A)=Sof(H81A)=Sof(H81B)=Sof(H81C)=FVAR(1)
6.a Rotating group:
 O1W(H1WA,H1WB), O2W(H2WA,H2WB)
6.b Secondary CH2 refined with riding coordinates:
 C78(H78A,H78B), C80A(H80A,H80B), C80B(H80C,H80D)
6.c Aromatic/amide H refined with riding coordinates:
 C3(H3), C4(H4), C5(H5), C7(H7), C9(H9), C11(H11), C12(H12), C14(H14),
 C16(H16), C17(H17), C18(H18), C22(H22), C23(H23), C24(H24), C26(H26), C28(H28),
  C29(H29), C31(H31), C33(H33), C34(H34), C35(H35), C37(H37), C41(H41),
 C42(H42), C43(H43), C45(H45), C47(H47), C48(H48), C50(H50), C52(H52), C53(H53),
  C54(H54), C56(H56), C60(H60), C61(H61), C62(H62), C64(H64), C66(H66),
 C68(H68), C69(H69), C71(H71), C72(H72), C73(H73), C75(H75), C77(H77), C82(H82)
6.d Idealised Me refined as rotating group:
 C79(H79A,H79B,H79C), C81A(H81A,H81B,H81C), C81B(H81D,H81E,H81F)
;
_olex2_submission_special_instructions 'No special instructions were received'

loop_
_space_group_symop_operation_xyz
'x, y, z'
'-x, y+1/2, -z'

loop_
_atom_site_label
_atom_site_type_symbol
_atom_site_fract_x
_atom_site_fract_y
_atom_site_fract_z
_atom_site_U_iso_or_equiv
_atom_site_adp_type
_atom_site_occupancy
_atom_site_site_symmetry_order
_atom_site_calc_flag
_atom_site_refinement_flags_posn
_atom_site_refinement_flags_adp
_atom_site_refinement_flags_occupancy
_atom_site_disorder_assembly
_atom_site_disorder_group
C1 C 1.0570(6) 0.9277(3) 1.5473(5) 0.027(2) Uani 1 1 d . . . . .
C2 C 1.0372(7) 0.9872(3) 1.5449(6) 0.031(2) Uani 1 1 d . . . . .
C3 C 1.0085(10) 1.0152(4) 1.6289(7) 0.056(3) Uani 1 1 d . . . . .
H3 H 0.9969 0.9959 1.6860 0.067 Uiso 1 1 calc R . . . .
C4 C 0.9976(12) 1.0707(4) 1.6269(7) 0.071(4) Uani 1 1 d . . . . .
H4 H 0.9841 1.0890 1.6845 0.086 Uiso 1 1 calc R . . . .
C5 C 1.0062(10) 1.0986(4) 1.5422(7) 0.055(3) Uani 1 1 d . . . . .
H5 H 0.9960 1.1360 1.5417 0.066 Uiso 1 1 calc R . . . .
C6 C 1.0303(7) 1.0731(3) 1.4544(6) 0.031(2) Uani 1 1 d . . . . .
C7 C 1.0433(7) 1.0174(3) 1.4574(6) 0.032(2) Uani 1 1 d . . . . .
H7 H 1.0566 0.9994 1.3995 0.039 Uiso 1 1 calc R . . . .
C8 C 1.0383(8) 1.1045(4) 1.3636(6) 0.036(2) Uani 1 1 d . . . . .
C9 C 1.0071(7) 1.0848(3) 1.2646(6) 0.033(2) Uani 1 1 d . . . . .
H9 H 0.9805 1.0495 1.2547 0.039 Uiso 1 1 calc R . . . .
C10 C 1.0153(7) 1.1173(3) 1.1803(6) 0.030(2) Uani 1 1 d . . . . .
C11 C 1.0499(9) 1.1699(3) 1.1982(7) 0.045(3) Uani 1 1 d . . . . .
H11 H 1.0512 1.1926 1.1429 0.054 Uiso 1 1 calc R . . . .
C12 C 1.0733(9) 1.1587(4) 1.3676(7) 0.049(3) Uani 1 1 d . . . . .
H12 H 1.0923 1.1738 1.4318 0.059 Uiso 1 1 calc R . . . .
C13 C 0.9829(7) 1.0965(3) 1.0762(6) 0.031(2) Uani 1 1 d . . . . .
C14 C 0.9954(7) 1.0426(3) 1.0553(6) 0.029(2) Uani 1 1 d . . . . .
H14 H 1.0222 1.0189 1.1078 0.035 Uiso 1 1 calc R . . . .
C15 C 0.9682(7) 1.0228(3) 0.9563(6) 0.030(2) Uani 1 1 d . . . . .
C16 C 0.9216(8) 1.0563(4) 0.8802(6) 0.042(3) Uani 1 1 d . . . . .
H16 H 0.9010 1.0433 0.8146 0.050 Uiso 1 1 calc R . . . .
C17 C 0.9058(8) 1.1095(4) 0.9021(6) 0.043(3) Uani 1 1 d . . . . .
H17 H 0.8726 1.1321 0.8501 0.051 Uiso 1 1 calc R . . . .
C18 C 0.9361(8) 1.1308(4) 0.9956(6) 0.041(2) Uani 1 1 d . . . . .
H18 H 0.9262 1.1675 1.0067 0.049 Uiso 1 1 calc R . . . .
C19 C 0.9951(6) 0.9654(3) 0.9381(6) 0.027(2) Uani 1 1 d . . . . .
C20 C 1.1955(7) 0.7741(4) 0.9346(6) 0.030(2) Uani 1 1 d . . . . .
C21 C 1.2648(6) 0.7235(3) 0.9497(6) 0.0259(19) Uani 1 1 d . . . . .
C22 C 1.3234(7) 0.7109(4) 1.0459(6) 0.036(2) Uani 1 1 d . . . . .
H22 H 1.3257 0.7355 1.0988 0.044 Uiso 1 1 calc R . . . .
C23 C 1.3770(8) 0.6622(4) 1.0617(6) 0.047(3) Uani 1 1 d . . . . .
H23 H 1.4192 0.6546 1.1249 0.056 Uiso 1 1 calc R . . . .
C24 C 1.3701(8) 0.6254(4) 0.9888(7) 0.046(3) Uani 1 1 d . . . . .
H24 H 1.4074 0.5926 1.0027 0.055 Uiso 1 1 calc R . . . .
C25 C 1.3072(8) 0.6341(3) 0.8889(6) 0.037(2) Uani 1 1 d . . . . .
C26 C 1.2581(6) 0.6873(3) 0.8702(6) 0.028(2) Uani 1 1 d . . . . .
H26 H 1.2225 0.6970 0.8056 0.034 Uiso 1 1 calc R . . . .
C27 C 1.2984(7) 0.5953(3) 0.8096(6) 0.033(2) Uani 1 1 d . . . . .
C28 C 1.2692(9) 0.5423(4) 0.8267(8) 0.053(3) Uani 1 1 d . . . . .
H28 H 1.2615 0.5333 0.8927 0.064 Uiso 1 1 calc R . . . .
C29 C 1.2597(10) 0.5169(4) 0.6629(9) 0.058(3) Uani 1 1 d . . . . .
H29 H 1.2483 0.4903 0.6131 0.070 Uiso 1 1 calc R . . . .
C30 C 1.2850(9) 0.5693(4) 0.6340(7) 0.046(3) Uani 1 1 d . . . . .
C31 C 1.3024(7) 0.6089(4) 0.7079(7) 0.038(2) Uani 1 1 d . . . . .
H31 H 1.3168 0.6444 0.6906 0.045 Uiso 1 1 calc R . . . .
C32 C 1.2890(8) 0.5821(4) 0.5279(7) 0.043(3) Uani 1 1 d . . . . .
C33 C 1.3245(10) 0.5454(4) 0.4651(8) 0.055(3) Uani 1 1 d . . . . .
H33 H 1.3462 0.5111 0.4901 0.067 Uiso 1 1 calc R . . . .
C34 C 1.3296(11) 0.5573(4) 0.3635(8) 0.064(4) Uani 1 1 d . . . . .
H34 H 1.3511 0.5311 0.3207 0.077 Uiso 1 1 calc R . . . .
C35 C 1.3019(9) 0.6088(4) 0.3287(7) 0.050(3) Uani 1 1 d . . . . .
H35 H 1.3082 0.6179 0.2624 0.060 Uiso 1 1 calc R . . . .
C36 C 1.2646(7) 0.6474(4) 0.3910(6) 0.034(2) Uani 1 1 d . . . . .
C37 C 1.2591(7) 0.6346(3) 0.4903(6) 0.033(2) Uani 1 1 d . . . . .
H37 H 1.2356 0.6605 0.5327 0.039 Uiso 1 1 calc R . . . .
C38 C 1.2277(7) 0.7022(4) 0.3507(7) 0.038(2) Uani 1 1 d . . . . .
C39 C 0.9080(6) 0.8173(4) 0.9814(5) 0.0278(18) Uani 1 1 d . . . . .
C40 C 0.7929(6) 0.7916(3) 0.9700(6) 0.028(2) Uani 1 1 d . . . . .
C41 C 0.7427(8) 0.7792(4) 1.0510(6) 0.047(3) Uani 1 1 d . . . . .
H41 H 0.7812 0.7852 1.1163 0.056 Uiso 1 1 calc R . . . .
C42 C 0.6355(9) 0.7579(5) 1.0373(7) 0.065(3) Uani 1 1 d . . . . .
H42 H 0.6026 0.7494 1.0935 0.078 Uiso 1 1 calc R . . . .
C43 C 0.5766(7) 0.7491(5) 0.9414(7) 0.052(3) Uani 1 1 d . . . . .
H43 H 0.5033 0.7359 0.9326 0.063 Uiso 1 1 calc R . . . .
C44 C 0.6279(7) 0.7603(4) 0.8573(6) 0.033(2) Uani 1 1 d . . . . .
C45 C 0.7366(6) 0.7811(3) 0.8728(5) 0.0264(19) Uani 1 1 d . . . . .
H45 H 0.7720 0.7880 0.8175 0.032 Uiso 1 1 calc R . . . .
C46 C 0.5649(7) 0.7544(4) 0.7525(6) 0.034(2) Uani 1 1 d . . . . .
C47 C 0.4495(7) 0.7651(4) 0.7277(6) 0.039(2) Uani 1 1 d . . . . .
H47 H 0.4110 0.7748 0.7797 0.046 Uiso 1 1 calc R . . . .
C48 C 0.4454(7) 0.7502(4) 0.5575(7) 0.040(3) Uani 1 1 d . . . . .
H48 H 0.4046 0.7487 0.4921 0.048 Uiso 1 1 calc R . . . .
C49 C 0.5605(7) 0.7397(3) 0.5710(6) 0.034(2) Uani 1 1 d . . . . .
C50 C 0.6211(7) 0.7412(4) 0.6722(6) 0.034(2) Uani 1 1 d . . . . .
H50 H 0.6977 0.7335 0.6848 0.041 Uiso 1 1 calc R . . . .
C51 C 0.6211(7) 0.7287(4) 0.4851(6) 0.033(2) Uani 1 1 d . . . . .
C52 C 0.5674(9) 0.6999(5) 0.4018(8) 0.064(3) Uani 1 1 d . . . . .
H52 H 0.4955 0.6859 0.4007 0.077 Uiso 1 1 calc R . . . .
C53 C 0.6243(9) 0.6922(5) 0.3191(8) 0.071(3) Uani 1 1 d . . . . .
H53 H 0.5873 0.6744 0.2619 0.086 Uiso 1 1 calc R . . . .
C54 C 0.7305(9) 0.7098(4) 0.3201(7) 0.048(3) Uani 1 1 d . . . . .
H54 H 0.7680 0.7025 0.2661 0.058 Uiso 1 1 calc R . . . .
C55 C 0.7821(7) 0.7387(3) 0.4028(6) 0.030(2) Uani 1 1 d . . . . .
C56 C 0.7285(6) 0.7486(3) 0.4841(6) 0.0256(19) Uani 1 1 d . . . . .
H56 H 0.7646 0.7687 0.5387 0.031 Uiso 1 1 calc R . . . .
C57 C 0.8966(7) 0.7622(3) 0.4014(6) 0.031(2) Uani 1 1 d . . . . .
C58 C 0.2712(7) 0.9005(4) 0.8764(7) 0.037(2) Uani 1 1 d . . . . .
C59 C 0.3948(7) 0.9080(4) 0.9022(6) 0.033(2) Uani 1 1 d . . . . .
C60 C 0.4458(7) 0.9215(5) 0.9991(6) 0.045(3) Uani 1 1 d . . . . .
H60 H 0.4038 0.9241 1.0513 0.054 Uiso 1 1 calc R . . . .
C61 C 0.5595(7) 0.9309(5) 1.0168(7) 0.052(3) Uani 1 1 d . . . . .
H61 H 0.5940 0.9397 1.0822 0.062 Uiso 1 1 calc R . . . .
C62 C 0.6259(8) 0.9278(5) 0.9404(6) 0.051(3) Uani 1 1 d . . . . .
H62 H 0.7023 0.9358 0.9545 0.061 Uiso 1 1 calc R . . . .
C63 C 0.5756(6) 0.9123(4) 0.8417(6) 0.034(2) Uani 1 1 d . . . . .
C64 C 0.4625(6) 0.9044(4) 0.8245(6) 0.034(2) Uani 1 1 d . . . . .
H64 H 0.4275 0.8963 0.7590 0.041 Uiso 1 1 calc R . . . .
C65 C 0.6468(7) 0.9056(3) 0.7607(6) 0.031(2) Uani 1 1 d . . . . .
C66 C 0.5984(6) 0.8994(4) 0.6594(6) 0.033(2) Uani 1 1 d . . . . .
H66 H 0.5208 0.9025 0.6406 0.039 Uiso 1 1 calc R . . . .
C67 C 0.6643(6) 0.8888(3) 0.5868(6) 0.0255(19) Uani 1 1 d . . . . .
C68 C 0.7780(6) 0.8844(3) 0.6199(5) 0.030(2) Uani 1 1 d . . . . .
H68 H 0.8239 0.8765 0.5724 0.036 Uiso 1 1 calc R . . . .
C69 C 0.7602(6) 0.9017(3) 0.7848(6) 0.028(2) Uani 1 1 d . . . . .
H69 H 0.7932 0.9068 0.8521 0.034 Uiso 1 1 calc R . . . .
C70 C 0.6188(6) 0.8807(3) 0.4761(6) 0.030(2) Uani 1 1 d . . . . .
C71 C 0.6912(6) 0.8814(4) 0.4045(5) 0.032(2) Uani 1 1 d . . . . .
H71 H 0.7680 0.8870 0.4250 0.038 Uiso 1 1 calc R . . . .
C72 C 0.6490(6) 0.8740(5) 0.3049(6) 0.047(3) Uani 1 1 d . . . . .
H72 H 0.6973 0.8761 0.2575 0.056 Uiso 1 1 calc R . . . .
C73 C 0.5357(6) 0.8634(5) 0.2722(6) 0.044(2) Uani 1 1 d . . . . .
H73 H 0.5091 0.8560 0.2044 0.052 Uiso 1 1 calc R . . . .
C74 C 0.4629(6) 0.8640(4) 0.3418(5) 0.0277(18) Uani 1 1 d . . . . .
C75 C 0.5051(5) 0.8728(3) 0.4428(5) 0.0226(16) Uani 1 1 d . . . . .
H75 H 0.4558 0.8735 0.4894 0.027 Uiso 1 1 calc R . . . .
C76 C 0.3407(7) 0.8567(3) 0.3042(6) 0.033(2) Uani 1 1 d . . . . .
C77 C 1.2587(10) 0.9781(5) 1.2285(10) 0.065(4) Uani 1 1 d . . . . .
H77 H 1.2314 0.9606 1.2809 0.078 Uiso 1 1 calc R . . . .
C78 C 1.402(2) 1.0279(13) 1.3800(11) 0.239(3) Uani 1 1 d . U . A -2
H78A H 1.3720 1.0035 1.4255 0.287 Uiso 1 1 calc R . . A -2
H78B H 1.4824 1.0210 1.3845 0.359 Uiso 1 1 calc DR . . A -2
C79 C 1.381(3) 1.0846(13) 1.403(2) 0.246(6) Uani 1 1 d . U . A -2
H79A H 1.3239 1.0990 1.3511 0.369 Uiso 1 1 calc GR . . A -2
H79B H 1.4488 1.1051 1.4058 0.369 Uiso 1 1 calc GR . . A -2
H79C H 1.3554 1.0866 1.4672 0.369 Uiso 1 1 calc GR . . A -2
C82 C 0.9573(7) 0.9013(4) 1.2507(6) 0.036(2) Uani 1 1 d . . . . .
H82 H 0.9080 0.9255 1.2129 0.043 Uiso 1 1 calc R . . . .
C80A C 1.3909(14) 1.0418(6) 1.1714(12) 0.126(3) Uani 0.752(19) 1 d D U P A 1
H80A H 1.3935 1.0144 1.1199 0.151 Uiso 0.752(19) 1 calc R . P A 1
H80B H 1.4674 1.0518 1.2001 0.151 Uiso 0.752(19) 1 calc R . P A 1
C80B C 1.4297(15) 1.0284(6) 1.1987(11) 0.127(3) Uani 0.248(19) 1 d D U P A 2
H80C H 1.4181 1.0098 1.1339 0.152 Uiso 0.248(19) 1 calc R . P A 2
H80D H 1.4982 1.0149 1.2395 0.152 Uiso 0.248(19) 1 calc DR . P A 2
C81A C 1.3260(18) 1.0912(6) 1.1254(13) 0.150(5) Uani 0.752(19) 1 d D U P A 1
H81A H 1.2988 1.0847 1.0549 0.225 Uiso 0.752(19) 1 calc GR . P A 1
H81B H 1.3749 1.1222 1.1324 0.225 Uiso 0.752(19) 1 calc GR . P A 1
H81C H 1.2636 1.0979 1.1599 0.225 Uiso 0.752(19) 1 calc GR . P A 1
C81B C 1.435(2) 1.0905(6) 1.184(2) 0.139(6) Uani 0.248(19) 1 d D U P A 2
H81D H 1.4215 1.1084 1.2446 0.209 Uiso 0.248(19) 1 calc GR . P A 2
H81E H 1.3794 1.1013 1.1281 0.209 Uiso 0.248(19) 1 calc GR . P A 2
H81F H 1.5086 1.1003 1.1709 0.209 Uiso 0.248(19) 1 calc GR . P A 2
Eu1 Eu 1.04111(3) 0.86616(2) 0.78544(2) 0.02051(8) Uani 1 1 d . . . . .
Eu2 Eu 1.13940(3) 0.87298(2) 1.09867(2) 0.02328(8) Uani 1 1 d . . . . .
Eu3 Eu 1.09711(3) 0.82172(2) 1.38922(3) 0.02429(8) Uani 1 1 d . . . . .
N1 N 1.0821(8) 1.1903(3) 1.2915(5) 0.048(2) Uani 1 1 d . . . . .
N2 N 1.2508(9) 0.5026(3) 0.7576(7) 0.062(3) Uani 1 1 d . . . . .
N3 N 0.3908(6) 0.7621(3) 0.6330(5) 0.041(2) Uani 1 1 d . . . . .
N4 N 0.8273(6) 0.8910(3) 0.7170(5) 0.0336(18) Uani 1 1 d . . . . .
N5 N 1.3301(8) 1.0206(4) 1.2524(7) 0.117(4) Uani 1 1 d D U . . .
O1 O 1.0444(5) 0.9019(2) 1.6251(4) 0.0320(15) Uani 1 1 d . . . . .
O2 O 1.0886(5) 0.9064(2) 1.4735(4) 0.0333(15) Uani 1 1 d . . . . .
O3 O 1.0106(5) 0.9339(2) 1.0131(4) 0.0304(15) Uani 1 1 d . . . . .
O4 O 0.9994(5) 0.9503(2) 0.8489(4) 0.0318(15) Uani 1 1 d . . . . .
O5 O 1.1783(5) 0.7967(3) 1.0143(4) 0.0433(17) Uani 1 1 d . . . . .
O6 O 1.1576(5) 0.7891(2) 0.8461(4) 0.0367(16) Uani 1 1 d . . . . .
O7 O 1.2351(6) 0.7120(3) 0.2585(5) 0.057(2) Uani 1 1 d . . . . .
O8 O 1.1903(5) 0.7359(2) 0.4082(4) 0.0376(16) Uani 1 1 d . . . . .
O9 O 0.9589(4) 0.8270(2) 1.0686(4) 0.0354(14) Uani 1 1 d . . . . .
O10 O 0.9454(4) 0.8276(3) 0.9014(4) 0.0357(15) Uani 1 1 d . . . . .
O11 O 0.9447(5) 0.7552(3) 0.3253(5) 0.0476(19) Uani 1 1 d . . . . .
O12 O 0.9441(5) 0.7911(2) 0.4749(4) 0.0337(15) Uani 1 1 d . . . . .
O13 O 0.2282(4) 0.8950(3) 0.7847(4) 0.0441(18) Uani 1 1 d . . . . .
O14 O 0.2125(5) 0.8981(3) 0.9457(5) 0.0413(17) Uani 1 1 d . . . . .
O15 O 0.3058(5) 0.8569(3) 0.2108(4) 0.0395(17) Uani 1 1 d . . . . .
O16 O 0.2771(4) 0.8505(3) 0.3703(4) 0.0389(17) Uani 1 1 d . . . . .
O17 O 0.9226(5) 0.8694(3) 1.3098(4) 0.0541(18) Uani 1 1 d . . . . .
O18 O 1.0606(5) 0.9009(3) 1.2417(4) 0.0398(17) Uani 1 1 d . . . . .
O19 O 1.2285(6) 0.9616(3) 1.1426(6) 0.057(2) Uani 1 1 d . . . . .
O1W O 0.9630(5) 0.7964(2) 0.6771(4) 0.0336(15) Uani 1 1 d . . . . .
H1WA H 0.9870 0.7652 0.7012 0.050 Uiso 1 1 d GR . . . .
H1WB H 0.9816 0.8004 0.6177 0.050 Uiso 1 1 d GR . . . .
O2W O 1.1906(5) 0.8117(3) 1.5652(4) 0.0430(18) Uani 1 1 d . . . . .
H2WA H 1.1900 0.8429 1.6010 0.064 Uiso 1 1 d GR . . . .
H2WB H 1.2640 0.8019 1.5697 0.064 Uiso 1 1 d GR . . . .
O3W O 1.1117(4) 0.7932(2) 1.2141(4) 0.0305(14) Uani 1 1 d . . . . .

loop_
_atom_site_aniso_label
_atom_site_aniso_U_11
_atom_site_aniso_U_22
_atom_site_aniso_U_33
_atom_site_aniso_U_23
_atom_site_aniso_U_13
_atom_site_aniso_U_12
C1 0.029(4) 0.036(4) 0.013(3) 0.005(3) -0.004(3) 0.004(3)
C2 0.046(4) 0.030(4) 0.019(3) 0.002(3) 0.009(3) 0.008(4)
C3 0.107(8) 0.043(5) 0.023(4) 0.007(4) 0.025(5) -0.005(6)
C4 0.164(11) 0.029(5) 0.029(4) 0.004(4) 0.040(5) 0.013(6)
C5 0.091(7) 0.041(5) 0.034(5) -0.013(4) 0.013(5) 0.008(6)
C6 0.043(4) 0.032(4) 0.020(3) -0.004(3) 0.010(3) 0.006(4)
C7 0.050(5) 0.034(4) 0.013(3) -0.002(3) 0.005(3) -0.004(4)
C8 0.046(5) 0.033(4) 0.029(4) -0.005(4) 0.003(4) 0.005(4)
C9 0.054(5) 0.026(4) 0.018(3) -0.002(3) 0.008(3) -0.004(4)
C10 0.043(4) 0.024(4) 0.023(3) -0.004(3) 0.009(3) -0.001(4)
C11 0.090(7) 0.018(4) 0.030(4) 0.004(3) 0.019(4) -0.004(4)
C12 0.099(7) 0.025(4) 0.024(4) 0.000(4) 0.014(5) -0.016(5)
C13 0.048(4) 0.026(4) 0.019(3) -0.001(3) 0.006(3) 0.009(4)
C14 0.047(4) 0.023(4) 0.018(3) 0.008(3) 0.006(3) 0.000(4)
C15 0.039(4) 0.036(4) 0.015(3) -0.002(3) 0.006(3) 0.007(4)
C16 0.062(6) 0.039(5) 0.021(4) 0.001(4) -0.002(4) 0.015(4)
C17 0.060(5) 0.037(5) 0.026(4) -0.001(4) -0.006(4) 0.024(4)
C18 0.070(6) 0.028(4) 0.026(4) 0.009(3) 0.013(4) 0.015(4)
C19 0.023(3) 0.033(4) 0.026(4) -0.003(3) 0.006(3) 0.003(3)
C20 0.031(4) 0.041(5) 0.020(3) 0.002(3) 0.008(3) -0.008(4)
C21 0.017(3) 0.038(4) 0.025(3) 0.007(3) 0.012(3) 0.005(3)
C22 0.044(5) 0.045(5) 0.019(4) 0.004(4) 0.005(3) 0.008(4)
C23 0.060(5) 0.061(6) 0.020(4) 0.018(4) 0.011(4) 0.027(5)
C24 0.056(5) 0.051(5) 0.031(4) 0.010(4) 0.009(4) 0.020(5)
C25 0.051(5) 0.032(4) 0.030(4) 0.005(4) 0.016(4) 0.012(4)
C26 0.027(4) 0.034(4) 0.026(4) 0.004(3) 0.011(3) 0.001(3)
C27 0.042(4) 0.028(4) 0.025(4) -0.003(3) -0.008(4) 0.011(4)
C28 0.070(6) 0.044(6) 0.047(5) 0.005(5) 0.013(5) 0.000(5)
C29 0.090(8) 0.029(5) 0.054(6) -0.015(4) 0.008(6) -0.002(5)
C30 0.066(6) 0.031(5) 0.042(5) 0.007(4) 0.008(5) 0.013(5)
C31 0.044(5) 0.032(4) 0.036(4) 0.002(4) 0.002(4) 0.004(4)
C32 0.052(5) 0.035(5) 0.041(5) 0.003(4) 0.007(4) 0.008(4)
C33 0.084(7) 0.037(5) 0.040(5) -0.012(4) -0.005(5) 0.022(5)
C34 0.111(9) 0.032(5) 0.054(6) -0.014(5) 0.025(6) 0.013(6)
C35 0.072(6) 0.050(5) 0.028(4) -0.005(4) 0.009(4) 0.013(5)
C36 0.026(4) 0.045(5) 0.027(4) -0.007(4) -0.006(3) 0.002(4)
C37 0.043(5) 0.022(4) 0.032(4) -0.004(3) 0.001(4) 0.005(4)
C38 0.041(4) 0.037(5) 0.036(4) -0.002(4) 0.009(4) 0.010(4)
C39 0.027(3) 0.036(4) 0.020(3) 0.008(3) 0.002(3) -0.008(4)
C40 0.016(3) 0.043(4) 0.024(3) 0.008(3) 0.001(3) -0.008(3)
C41 0.045(5) 0.077(7) 0.016(4) -0.004(4) 0.000(4) -0.021(5)
C42 0.068(6) 0.100(8) 0.030(5) 0.003(5) 0.016(4) -0.038(6)
C43 0.021(4) 0.102(8) 0.032(4) 0.005(5) 0.000(4) -0.016(5)
C44 0.033(4) 0.046(5) 0.023(4) -0.002(4) 0.008(3) -0.003(4)
C45 0.020(3) 0.045(5) 0.016(3) 0.000(3) 0.005(3) 0.002(3)
C46 0.028(4) 0.042(5) 0.028(4) 0.003(4) -0.003(3) -0.020(4)
C47 0.036(4) 0.057(6) 0.019(4) -0.008(4) -0.007(3) -0.002(4)
C48 0.021(4) 0.066(6) 0.031(4) -0.005(4) -0.005(3) 0.002(4)
C49 0.037(4) 0.033(4) 0.033(4) -0.004(4) 0.010(3) -0.006(4)
C50 0.029(4) 0.045(5) 0.025(4) 0.000(4) 0.001(3) -0.007(4)
C51 0.025(4) 0.046(5) 0.025(4) -0.006(4) 0.000(3) -0.005(4)
C52 0.045(5) 0.105(8) 0.044(5) -0.036(5) 0.012(4) -0.031(5)
C53 0.054(5) 0.118(9) 0.047(5) -0.036(6) 0.024(4) -0.049(5)
C54 0.059(6) 0.054(6) 0.033(4) -0.018(4) 0.010(4) -0.017(5)
C55 0.030(4) 0.030(4) 0.030(4) 0.002(3) 0.005(3) -0.003(3)
C56 0.024(3) 0.031(4) 0.022(3) -0.002(3) 0.004(3) -0.003(3)
C57 0.029(4) 0.039(4) 0.024(4) 0.010(3) -0.002(3) -0.006(4)
C58 0.029(4) 0.044(5) 0.040(4) 0.006(4) 0.013(3) -0.008(4)
C59 0.028(4) 0.043(5) 0.028(4) 0.001(4) 0.006(3) -0.003(4)
C60 0.032(4) 0.080(7) 0.024(4) -0.008(5) 0.008(3) -0.001(5)
C61 0.022(4) 0.104(8) 0.026(4) -0.010(5) -0.007(3) -0.010(5)
C62 0.035(4) 0.099(8) 0.019(4) -0.021(5) 0.005(3) -0.014(5)
C63 0.024(4) 0.057(5) 0.023(4) -0.004(4) 0.006(3) -0.004(4)
C64 0.019(3) 0.057(5) 0.026(4) -0.006(4) 0.006(3) -0.007(4)
C65 0.034(4) 0.035(4) 0.023(4) -0.007(3) 0.000(3) 0.004(4)
C66 0.016(3) 0.062(6) 0.021(3) -0.004(4) 0.005(3) 0.003(4)
C67 0.026(3) 0.027(4) 0.023(3) -0.002(3) 0.001(3) 0.000(3)
C68 0.022(3) 0.054(5) 0.016(3) 0.003(3) 0.005(3) -0.004(3)
C69 0.017(3) 0.039(4) 0.025(4) 0.001(3) -0.006(3) 0.003(3)
C70 0.019(3) 0.041(5) 0.029(3) -0.002(4) 0.000(3) 0.002(3)
C71 0.021(3) 0.060(6) 0.016(3) -0.007(3) 0.009(2) -0.001(4)
C72 0.014(3) 0.094(7) 0.034(4) 0.016(5) 0.010(3) 0.000(5)
C73 0.030(4) 0.071(6) 0.027(4) 0.000(5) -0.004(3) -0.008(5)
C74 0.023(3) 0.038(4) 0.021(3) -0.005(4) 0.001(3) 0.000(4)
C75 0.018(3) 0.036(4) 0.015(3) -0.004(3) 0.006(2) -0.006(4)
C76 0.035(4) 0.038(5) 0.025(3) 0.008(3) 0.003(3) 0.001(4)
C77 0.061(6) 0.055(7) 0.079(8) -0.014(6) 0.008(6) -0.013(6)
C78 0.239(5) 0.239(5) 0.239(5) 0.000(4) 0.038(4) 0.000(4)
C79 0.249(9) 0.242(9) 0.246(9) -0.005(7) 0.036(7) -0.002(7)
C82 0.029(4) 0.050(5) 0.031(4) 0.010(4) 0.008(3) 0.014(4)
C80A 0.126(4) 0.126(4) 0.126(4) -0.006(4) 0.023(3) -0.004(4)
C80B 0.127(4) 0.126(4) 0.126(4) -0.003(4) 0.021(4) -0.002(4)
C81A 0.151(8) 0.151(8) 0.149(8) 0.000(7) 0.026(7) 0.001(7)
C81B 0.141(9) 0.139(9) 0.138(9) -0.001(7) 0.024(7) 0.001(7)
Eu1 0.01969(13) 0.02875(16) 0.01322(12) -0.00004(16) 0.00309(11) -0.00014(17)
Eu2 0.02143(14) 0.03508(19) 0.01334(13) -0.00130(16) 0.00288(11) -0.00140(18)
Eu3 0.02254(14) 0.03358(18) 0.01746(14) -0.00002(16) 0.00543(12) 0.00035(17)
N1 0.080(5) 0.042(4) 0.023(3) 0.002(3) 0.008(4) -0.013(4)
N2 0.103(7) 0.030(4) 0.052(5) 0.003(4) 0.012(5) -0.007(5)
N3 0.029(3) 0.066(5) 0.026(3) 0.002(4) 0.003(3) -0.003(4)
N4 0.035(3) 0.049(4) 0.018(3) -0.007(3) 0.009(3) 0.005(3)
N5 0.127(8) 0.117(7) 0.109(7) -0.043(7) 0.017(7) -0.031(7)
O1 0.043(3) 0.040(3) 0.014(2) 0.006(2) 0.009(2) -0.007(3)
O2 0.037(3) 0.038(3) 0.027(3) 0.011(2) 0.010(2) -0.003(3)
O3 0.040(3) 0.033(3) 0.018(2) 0.003(2) 0.003(2) 0.006(3)
O4 0.040(3) 0.038(3) 0.017(2) -0.007(2) 0.003(2) -0.005(3)
O5 0.059(3) 0.051(4) 0.022(3) -0.004(3) 0.013(3) 0.021(3)
O6 0.043(3) 0.039(3) 0.028(3) -0.003(3) 0.006(2) 0.009(3)
O7 0.087(5) 0.061(4) 0.026(3) 0.000(3) 0.022(3) 0.020(4)
O8 0.049(3) 0.036(3) 0.027(3) -0.002(3) 0.003(3) 0.012(3)
O9 0.043(3) 0.039(3) 0.021(2) 0.002(3) -0.003(2) -0.029(3)
O10 0.031(2) 0.053(3) 0.027(2) 0.009(3) 0.013(2) -0.011(3)
O11 0.039(3) 0.070(4) 0.038(3) -0.019(3) 0.016(3) -0.018(3)
O12 0.035(3) 0.052(3) 0.013(2) -0.006(2) 0.001(2) -0.014(3)
O13 0.018(2) 0.081(4) 0.030(3) 0.010(3) -0.006(2) -0.017(3)
O14 0.032(3) 0.050(4) 0.047(3) 0.007(3) 0.020(2) 0.004(3)
O15 0.037(3) 0.067(4) 0.013(2) -0.002(3) -0.002(2) -0.005(3)
O16 0.020(2) 0.069(4) 0.029(3) -0.004(3) 0.008(2) -0.013(3)
O17 0.037(3) 0.075(4) 0.052(3) 0.032(4) 0.013(2) 0.012(4)
O18 0.041(3) 0.060(4) 0.020(2) -0.011(3) 0.010(2) -0.005(3)
O19 0.060(4) 0.049(4) 0.064(4) -0.013(4) 0.011(4) -0.016(3)
O1W 0.052(3) 0.030(3) 0.018(2) -0.004(2) 0.004(2) -0.007(3)
O2W 0.034(3) 0.072(4) 0.021(2) -0.005(3) 0.001(2) 0.012(3)
O3W 0.034(3) 0.039(3) 0.019(2) 0.004(2) 0.008(2) -0.005(3)

loop_
_atom_type_symbol
_atom_type_description
_atom_type_scat_dispersion_real
_atom_type_scat_dispersion_imag
_atom_type_scat_source
C C 0.0033 0.0016 'International Tables Vol C Tables 4.2.6.8 and 6.1.1.4'
H H 0.0000 0.0000 'International Tables Vol C Tables 4.2.6.8 and 6.1.1.4'
Eu Eu -0.1578 3.6682 'International Tables Vol C Tables 4.2.6.8 and 6.1.1.4'
N N 0.0061 0.0033 'International Tables Vol C Tables 4.2.6.8 and 6.1.1.4'
O O 0.0106 0.0060 'International Tables Vol C Tables 4.2.6.8 and 6.1.1.4'

loop_
_geom_angle_atom_site_label_1
_geom_angle_atom_site_label_2
_geom_angle_atom_site_label_3
_geom_angle
_geom_angle_site_symmetry_1
_geom_angle_site_symmetry_3
O1 C1 C2 118.7(7) . .
O2 C1 C2 118.2(7) . .
O2 C1 O1 123.1(8) . .
C3 C2 C1 121.7(7) . .
C7 C2 C1 120.9(7) . .
C7 C2 C3 117.4(8) . .
C2 C3 H3 119.8 . .
C4 C3 C2 120.5(9) . .
C4 C3 H3 119.8 . .
C3 C4 H4 119.8 . .
C5 C4 C3 120.3(9) . .
C5 C4 H4 119.8 . .
C4 C5 H5 119.0 . .
C4 C5 C6 122.1(9) . .
C6 C5 H5 119.0 . .
C5 C6 C8 120.7(8) . .
C7 C6 C5 117.3(8) . .
C7 C6 C8 122.0(7) . .
C2 C7 H7 118.9 . .
C6 C7 C2 122.1(7) . .
C6 C7 H7 118.9 . .
C9 C8 C6 123.9(8) . .
C12 C8 C6 122.5(8) . .
C12 C8 C9 113.5(8) . .
C8 C9 H9 119.4 . .
C10 C9 C8 121.1(8) . .
C10 C9 H9 119.4 . .
C9 C10 C13 121.1(7) . .
C11 C10 C9 117.5(7) . .
C11 C10 C13 121.3(7) . .
C10 C11 H11 118.4 . .
N1 C11 C10 123.3(8) . .
N1 C11 H11 118.4 . .
C8 C12 H12 116.4 . .
N1 C12 C8 127.2(8) . .
N1 C12 H12 116.4 . .
C14 C13 C10 120.6(7) . .
C14 C13 C18 118.0(7) . .
C18 C13 C10 121.4(7) . .
C13 C14 H14 119.5 . .
C13 C14 C15 120.9(7) . .
C15 C14 H14 119.5 . .
C14 C15 C19 117.8(7) . .
C16 C15 C14 120.0(8) . .
C16 C15 C19 122.2(7) . .
C15 C16 H16 120.7 . .
C15 C16 C17 118.6(8) . .
C17 C16 H16 120.7 . .
C16 C17 H17 118.4 . .
C18 C17 C16 123.2(8) . .
C18 C17 H17 118.4 . .
C13 C18 H18 120.5 . .
C17 C18 C13 119.0(8) . .
C17 C18 H18 120.5 . .
O3 C19 C15 117.8(7) . .
O3 C19 O4 123.3(7) . .
O4 C19 C15 118.8(7) . .
O5 C20 C21 115.0(7) . .
O5 C20 O6 126.2(8) . .
O6 C20 C21 118.8(7) . .
C22 C21 C20 119.6(7) . .
C26 C21 C20 118.4(6) . .
C26 C21 C22 121.5(8) . .
C21 C22 H22 120.2 . .
C23 C22 C21 119.5(8) . .
C23 C22 H22 120.2 . .
C22 C23 H23 119.4 . .
C24 C23 C22 121.2(8) . .
C24 C23 H23 119.4 . .
C23 C24 H24 118.6 . .
C23 C24 C25 122.8(9) . .
C25 C24 H24 118.6 . .
C24 C25 C26 115.7(8) . .
C27 C25 C24 123.8(8) . .
C27 C25 C26 120.4(7) . .
C21 C26 C25 118.9(7) . .
C21 C26 H26 120.5 . .
C25 C26 H26 120.5 . .
C28 C27 C25 120.3(8) . .
C28 C27 C31 115.7(8) . .
C31 C27 C25 123.4(8) . .
C27 C28 H28 116.8 . .
N2 C28 C27 126.5(10) . .
N2 C28 H28 116.8 . .
C30 C29 H29 117.9 . .
N2 C29 H29 117.9 . .
N2 C29 C30 124.2(9) . .
C29 C30 C32 120.7(9) . .
C31 C30 C29 118.1(9) . .
C31 C30 C32 121.1(9) . .
C27 C31 H31 120.1 . .
C30 C31 C27 119.8(8) . .
C30 C31 H31 120.1 . .
C33 C32 C30 121.5(9) . .
C33 C32 C37 118.8(9) . .
C37 C32 C30 119.7(8) . .
C32 C33 H33 119.0 . .
C32 C33 C34 122.0(9) . .
C34 C33 H33 119.0 . .
C33 C34 H34 120.8 . .
C35 C34 C33 118.4(10) . .
C35 C34 H34 120.8 . .
C34 C35 H35 119.5 . .
C34 C35 C36 121.0(9) . .
C36 C35 H35 119.5 . .
C35 C36 C38 120.7(8) . .
C37 C36 C35 119.5(8) . .
C37 C36 C38 119.8(8) . .
C32 C37 H37 119.9 . .
C36 C37 C32 120.2(8) . .
C36 C37 H37 119.9 . .
O7 C38 C36 117.1(8) . .
O8 C38 C36 119.3(8) . .
O8 C38 O7 123.7(8) . .
C40 C39 Eu2 157.2(5) . .
O9 C39 C40 118.5(6) . .
O9 C39 Eu2 38.9(4) . .
O9 C39 O10 124.6(7) . .
O10 C39 C40 116.9(6) . .
O10 C39 Eu2 85.8(4) . .
C41 C40 C39 122.4(7) . .
C41 C40 C45 119.5(7) . .
C45 C40 C39 118.1(7) . .
C40 C41 H41 119.7 . .
C40 C41 C42 120.6(8) . .
C42 C41 H41 119.7 . .
C41 C42 H42 119.6 . .
C43 C42 C41 120.7(9) . .
C43 C42 H42 119.6 . .
C42 C43 H43 120.3 . .
C42 C43 C44 119.4(9) . .
C44 C43 H43 120.3 . .
C43 C44 C46 121.0(7) . .
C45 C44 C43 118.9(7) . .
C45 C44 C46 119.9(7) . .
C40 C45 C44 120.8(7) . .
C40 C45 H45 119.6 . .
C44 C45 H45 119.6 . .
C47 C46 C44 122.5(8) . .
C50 C46 C44 120.7(7) . .
C50 C46 C47 116.7(7) . .
C46 C47 H47 118.0 . .
N3 C47 C46 124.0(8) . .
N3 C47 H47 118.0 . .
C49 C48 H48 118.3 . .
N3 C48 H48 118.3 . .
N3 C48 C49 123.4(8) . .
C48 C49 C50 117.3(8) . .
C48 C49 C51 122.7(7) . .
C50 C49 C51 120.0(7) . .
C46 C50 C49 119.9(8) . .
C46 C50 H50 120.1 . .
C49 C50 H50 120.1 . .
C52 C51 C49 119.5(8) . .
C56 C51 C49 121.5(7) . .
C56 C51 C52 118.9(8) . .
C51 C52 H52 120.7 . .
C51 C52 C53 118.6(9) . .
C53 C52 H52 120.7 . .
C52 C53 H53 118.9 . .
C54 C53 C52 122.3(10) . .
C54 C53 H53 118.9 . .
C53 C54 H54 120.8 . .
C53 C54 C55 118.4(9) . .
C55 C54 H54 120.8 . .
C54 C55 C56 121.4(8) . .
C54 C55 C57 119.0(8) . .
C56 C55 C57 119.6(7) . .
C51 C56 H56 119.8 . .
C55 C56 C51 120.4(7) . .
C55 C56 H56 119.8 . .
C55 C57 Eu3 171.4(6) . 1_554
O11 C57 C55 120.2(7) . .
O11 C57 Eu3 61.3(4) . 1_554
O11 C57 O12 119.5(7) . .
O12 C57 C55 120.3(7) . .
O12 C57 Eu3 58.6(4) . 1_554
C59 C58 Eu1 165.2(6) . 1_455
O13 C58 C59 118.3(8) . .
O13 C58 Eu1 50.4(4) . 1_455
O14 C58 C59 120.0(7) . .
O14 C58 Eu1 71.8(4) . 1_455
O14 C58 O13 121.6(7) . .
C60 C59 C58 121.5(8) . .
C60 C59 C64 118.7(7) . .
C64 C59 C58 119.7(7) . .
C59 C60 H60 120.6 . .
C61 C60 C59 118.7(8) . .
C61 C60 H60 120.6 . .
C60 C61 H61 118.7 . .
C60 C61 C62 122.6(8) . .
C62 C61 H61 118.7 . .
C61 C62 H62 120.3 . .
C61 C62 C63 119.4(8) . .
C63 C62 H62 120.3 . .
C62 C63 C65 120.0(7) . .
C64 C63 C62 117.4(8) . .
C64 C63 C65 122.7(7) . .
C59 C64 H64 118.4 . .
C63 C64 C59 123.1(7) . .
C63 C64 H64 118.4 . .
C66 C65 C63 121.2(7) . .
C69 C65 C63 120.7(7) . .
C69 C65 C66 117.9(8) . .
C65 C66 H66 119.7 . .
C67 C66 C65 120.6(7) . .
C67 C66 H66 119.7 . .
C66 C67 C70 124.1(7) . .
C68 C67 C66 116.6(7) . .
C68 C67 C70 119.3(7) . .
C67 C68 H68 118.0 . .
N4 C68 C67 124.0(7) . .
N4 C68 H68 118.0 . .
C65 C69 H69 118.3 . .
N4 C69 C65 123.4(7) . .
N4 C69 H69 118.3 . .
C71 C70 C67 120.4(6) . .
C75 C70 C67 121.1(7) . .
C75 C70 C71 118.5(6) . .
C70 C71 H71 120.1 . .
C72 C71 C70 119.8(7) . .
C72 C71 H71 120.1 . .
C71 C72 H72 119.2 . .
C71 C72 C73 121.6(7) . .
C73 C72 H72 119.2 . .
C72 C73 H73 120.4 . .
C74 C73 C72 119.2(7) . .
C74 C73 H73 120.4 . .
C73 C74 C76 118.4(6) . .
C75 C74 C73 119.3(6) . .
C75 C74 C76 122.3(6) . .
C70 C75 H75 119.2 . .
C74 C75 C70 121.5(6) . .
C74 C75 H75 119.2 . .
O15 C76 C74 119.2(7) . .
O15 C76 O16 123.6(7) . .
O16 C76 C74 117.2(6) . .
N5 C77 H77 118.0 . .
O19 C77 H77 118.0 . .
O19 C77 N5 123.9(12) . .
H78A C78 H78B 109.1 . .
C79 C78 H78A 111.2 . .
C79 C78 H78B 111.2 . .
C79 C78 N5 102.7(19) . .
N5 C78 H78A 111.2 . .
N5 C78 H78B 111.2 . .
C78 C79 H79A 109.5 . .
C78 C79 H79B 109.5 . .
C78 C79 H79C 109.5 . .
H79A C79 H79B 109.5 . .
H79A C79 H79C 109.5 . .
H79B C79 H79C 109.5 . .
O17 C82 H82 120.2 . .
O17 C82 O18 119.7(8) . .
O18 C82 H82 120.2 . .
H80A C80A H80B 108.6 . .
C81A C80A H80A 110.3 . .
C81A C80A H80B 110.3 . .
N5 C80A H80A 110.3 . .
N5 C80A H80B 110.3 . .
N5 C80A C81A 107.0(13) . .
H80C C80B H80D 109.0 . .
C81B C80B H80C 111.0 . .
C81B C80B H80D 111.0 . .
N5 C80B H80C 111.0 . .
N5 C80B H80D 111.0 . .
N5 C80B C81B 103.9(14) . .
C80A C81A H81A 109.5 . .
C80A C81A H81B 109.5 . .
C80A C81A H81C 109.5 . .
H81A C81A H81B 109.5 . .
H81A C81A H81C 109.5 . .
H81B C81A H81C 109.5 . .
C80B C81B H81D 109.5 . .
C80B C81B H81E 109.5 . .
C80B C81B H81F 109.5 . .
H81D C81B H81E 109.5 . .
H81D C81B H81F 109.5 . .
H81E C81B H81F 109.5 . .
C58 Eu1 Eu2 58.92(17) 1_655 .
C58 Eu1 H1WA 124.5 1_655 .
C58 Eu1 H1WB 126.9 1_655 .
Eu2 Eu1 H1WA 117.0 . .
Eu2 Eu1 H1WB 146.3 . .
N4 Eu1 C58 149.7(2) . 1_655
N4 Eu1 Eu2 115.77(14) . .
N4 Eu1 O14 137.71(19) . 1_655
N4 Eu1 H1WA 85.3 . .
N4 Eu1 H1WB 75.5 . .
O1 Eu1 C58 96.5(2) 1_554 1_655
O1 Eu1 Eu2 150.17(14) 1_554 .
O1 Eu1 N4 76.0(2) 1_554 .
O1 Eu1 O4 92.06(19) 1_554 .
O1 Eu1 O6 120.6(2) 1_554 .
O1 Eu1 O13 73.8(2) 1_554 1_655
O1 Eu1 O14 118.16(18) 1_554 1_655
O1 Eu1 O1W 76.93(19) 1_554 .
O1 Eu1 H1WA 90.2 1_554 .
O1 Eu1 H1WB 61.0 1_554 .
O4 Eu1 C58 80.7(2) . 1_655
O4 Eu1 Eu2 68.90(13) . .
O4 Eu1 N4 70.4(2) . .
O4 Eu1 O6 136.55(18) . .
O4 Eu1 O13 89.8(2) . 1_655
O4 Eu1 O14 69.50(18) . 1_655
O4 Eu1 O1W 142.28(19) . .
O4 Eu1 H1WA 154.2 . .
O4 Eu1 H1WB 140.9 . .
O6 Eu1 C58 68.7(2) . 1_655
O6 Eu1 Eu2 69.05(13) . .
O6 Eu1 N4 140.4(2) . .
O6 Eu1 O14 69.89(19) . 1_655
O6 Eu1 H1WA 60.9 . .
O6 Eu1 H1WB 82.4 . .
O10 Eu1 C58 112.5(2) . 1_655
O10 Eu1 Eu2 54.94(13) . .
O10 Eu1 N4 76.20(19) . .
O10 Eu1 O1 150.54(18) . 1_554
O10 Eu1 O4 87.8(2) . .
O10 Eu1 O6 77.0(2) . .
O10 Eu1 O13 135.68(19) . 1_655
O10 Eu1 O14 89.30(17) . 1_655
O10 Eu1 O1W 85.3(2) . .
O10 Eu1 H1WA 77.9 . .
O10 Eu1 H1WB 102.4 . .
O13 Eu1 C58 24.2(2) 1_655 1_655
O13 Eu1 Eu2 83.11(14) 1_655 .
O13 Eu1 N4 143.0(2) 1_655 .
O13 Eu1 O6 74.8(2) 1_655 .
O13 Eu1 O14 49.01(19) 1_655 1_655
O13 Eu1 H1WA 115.4 1_655 .
O13 Eu1 H1WB 107.0 1_655 .
O14 Eu1 C58 24.9(2) 1_655 1_655
O14 Eu1 Eu2 34.55(12) 1_655 .
O14 Eu1 H1WA 130.7 1_655 .
O14 Eu1 H1WB 146.8 1_655 .
O1W Eu1 C58 135.8(2) . 1_655
O1W Eu1 Eu2 132.06(13) . .
O1W Eu1 N4 71.9(2) . .
O1W Eu1 O6 77.37(19) . .
O1W Eu1 O13 120.2(2) . 1_655
O1W Eu1 O14 147.19(19) . 1_655
O1W Eu1 H1WA 17.1 . .
O1W Eu1 H1WB 17.1 . .
H1WA Eu1 H1WB 29.5 . .
C39 Eu2 Eu1 54.70(13) . .
C39 Eu2 Eu3 95.35(13) . .
Eu1 Eu2 Eu3 149.496(12) . .
O3 Eu2 C39 65.7(2) . .
O3 Eu2 Eu1 58.29(13) . .
O3 Eu2 Eu3 118.58(14) . .
O3 Eu2 O9 73.4(2) . .
O3 Eu2 O14 74.1(2) . 1_655
O3 Eu2 O15 149.5(2) . 1_656
O3 Eu2 O18 83.5(2) . .
O3 Eu2 O19 76.8(2) . .
O3 Eu2 O3W 130.77(19) . .
O5 Eu2 C39 69.2(2) . .
O5 Eu2 Eu1 61.11(14) . .
O5 Eu2 Eu3 105.98(15) . .
O5 Eu2 O3 117.72(19) . .
O5 Eu2 O9 77.5(2) . .
O5 Eu2 O14 70.3(2) . 1_655
O5 Eu2 O15 87.3(2) . 1_656
O5 Eu2 O18 141.2(2) . .
O5 Eu2 O19 137.1(2) . .
O5 Eu2 O3W 73.8(2) . .
O9 Eu2 C39 18.84(17) . .
O9 Eu2 Eu1 73.53(12) . .
O9 Eu2 Eu3 76.71(12) . .
O9 Eu2 O14 114.68(18) . 1_655
O9 Eu2 O19 142.9(2) . .
O9 Eu2 O3W 62.45(17) . .
O14 Eu2 C39 95.84(19) 1_655 .
O14 Eu2 Eu1 41.20(13) 1_655 .
O14 Eu2 Eu3 165.91(13) 1_655 .
O14 Eu2 O19 76.8(2) 1_655 .
O14 Eu2 O3W 143.5(2) 1_655 .
O15 Eu2 C39 144.3(2) 1_656 .
O15 Eu2 Eu1 135.39(13) 1_656 .
O15 Eu2 Eu3 64.87(14) 1_656 .
O15 Eu2 O9 132.7(2) 1_656 .
O15 Eu2 O14 101.11(19) 1_656 1_655
O15 Eu2 O18 86.91(19) 1_656 .
O15 Eu2 O19 72.8(2) 1_656 .
O15 Eu2 O3W 70.37(19) 1_656 .
O18 Eu2 C39 94.93(19) . .
O18 Eu2 Eu1 137.54(14) . .
O18 Eu2 Eu3 38.29(15) . .
O18 Eu2 O9 78.62(19) . .
O18 Eu2 O14 148.3(2) . 1_655
O18 Eu2 O19 76.5(2) . .
O18 Eu2 O3W 68.1(2) . .
O19 Eu2 C39 142.3(2) . .
O19 Eu2 Eu1 108.40(18) . .
O19 Eu2 Eu3 99.30(18) . .
O19 Eu2 O3W 129.4(2) . .
O3W Eu2 C39 77.29(18) . .
O3W Eu2 Eu1 122.18(12) . .
O3W Eu2 Eu3 32.98(12) . .
C57 Eu3 Eu2 116.19(15) 1_556 .
O2 Eu3 C57 108.7(2) . 1_556
O2 Eu3 Eu2 101.26(13) . .
O2 Eu3 O8 141.46(19) . 1_556
O2 Eu3 O11 130.5(2) . 1_556
O2 Eu3 O12 87.37(19) . 1_556
O2 Eu3 O17 71.8(2) . .
O2 Eu3 O18 72.77(18) . .
O2 Eu3 O2W 71.5(2) . .
O2 Eu3 O3W 135.28(19) . .
O8 Eu3 C57 85.7(2) 1_556 1_556
O8 Eu3 Eu2 103.81(14) 1_556 .
O8 Eu3 O11 76.1(2) 1_556 1_556
O8 Eu3 O12 93.0(2) 1_556 1_556
O8 Eu3 O17 144.4(2) 1_556 .
O8 Eu3 O18 136.01(19) 1_556 .
O8 Eu3 O2W 71.1(2) 1_556 .
O8 Eu3 O3W 75.17(19) 1_556 .
O11 Eu3 C57 26.3(2) 1_556 1_556
O11 Eu3 Eu2 94.34(14) 1_556 .
O11 Eu3 O18 101.46(19) 1_556 .
O12 Eu3 C57 26.4(2) 1_556 1_556
O12 Eu3 Eu2 138.04(12) 1_556 .
O12 Eu3 O11 52.51(19) 1_556 1_556
O12 Eu3 O17 72.4(2) 1_556 .
O12 Eu3 O18 120.73(18) 1_556 .
O12 Eu3 O2W 77.31(18) 1_556 .
O12 Eu3 O3W 122.14(18) 1_556 .
O16 Eu3 C57 166.5(2) 1_656 1_556
O16 Eu3 Eu2 63.31(13) 1_656 .
O16 Eu3 O2 84.2(2) 1_656 .
O16 Eu3 O8 81.5(2) 1_656 1_556
O16 Eu3 O11 143.4(2) 1_656 1_556
O16 Eu3 O12 158.45(17) 1_656 1_556
O16 Eu3 O17 122.9(2) 1_656 .
O16 Eu3 O18 75.41(19) 1_656 .
O16 Eu3 O2W 81.22(19) 1_656 .
O16 Eu3 O3W 76.79(18) 1_656 .
O17 Eu3 C57 66.7(2) . 1_556
O17 Eu3 Eu2 71.67(14) . .
O17 Eu3 O11 69.2(2) . 1_556
O17 Eu3 O18 48.44(19) . .
O18 Eu3 C57 111.7(2) . 1_556
O18 Eu3 Eu2 32.21(12) . .
O2W Eu3 C57 98.7(2) . 1_556
O2W Eu3 Eu2 144.46(14) . .
O2W Eu3 O11 117.2(2) . 1_556
O2W Eu3 O17 132.8(2) . .
O2W Eu3 O18 138.8(2) . .
O2W Eu3 O3W 141.88(19) . .
O3W Eu3 C57 95.8(2) . 1_556
O3W Eu3 Eu2 34.14(13) . .
O3W Eu3 O11 69.76(19) . 1_556
O3W Eu3 O17 85.28(19) . .
O3W Eu3 O18 63.44(18) . .
C12 N1 C11 117.1(8) . .
C29 N2 C28 115.5(9) . .
C48 N3 C47 118.7(7) . .
C68 N4 Eu1 123.5(5) . .
C69 N4 C68 117.4(7) . .
C69 N4 Eu1 118.1(5) . .
C77 N5 C78 119.3(13) . .
C77 N5 C80A 117.7(11) . .
C77 N5 C80B 120.5(11) . .
C80B N5 C78 98.2(11) . .
C1 O1 Eu1 169.6(5) . 1_556
C1 O2 Eu3 142.7(5) . .
C19 O3 Eu2 142.4(5) . .
C19 O4 Eu1 130.8(5) . .
C20 O5 Eu2 149.8(6) . .
C20 O6 Eu1 130.4(5) . .
C38 O8 Eu3 136.5(5) . 1_554
C39 O9 Eu2 122.3(5) . .
C39 O10 Eu1 162.8(5) . .
C57 O11 Eu3 92.5(5) . 1_554
C57 O12 Eu3 95.0(5) . 1_554
C58 O13 Eu1 105.4(5) . 1_455
C58 O14 Eu1 83.3(5) . 1_455
C58 O14 Eu2 163.0(6) . 1_455
Eu2 O14 Eu1 104.2(2) 1_455 1_455
C76 O15 Eu2 139.0(5) . 1_454
C76 O16 Eu3 142.1(5) . 1_454
C82 O17 Eu3 102.9(5) . .
C82 O18 Eu2 127.4(5) . .
C82 O18 Eu3 88.9(5) . .
Eu2 O18 Eu3 109.5(2) . .
C77 O19 Eu2 124.9(8) . .
Eu1 O1W H1WA 110.3 . .
Eu1 O1W H1WB 110.3 . .
H1WA O1W H1WB 108.7 . .
Eu3 O2W H2WA 112.3 . .
Eu3 O2W H2WB 112.2 . .
H2WA O2W H2WB 106.6 . .
Eu3 O3W Eu2 112.9(2) . .

loop_
_geom_bond_atom_site_label_1
_geom_bond_atom_site_label_2
_geom_bond_distance
_geom_bond_site_symmetry_2
C1 C2 1.489(12) .
C1 O1 1.252(9) .
C1 O2 1.232(9) .
C2 C3 1.409(13) .
C2 C7 1.399(11) .
C3 H3 0.9300 .
C3 C4 1.377(14) .
C4 H4 0.9300 .
C4 C5 1.346(14) .
C5 H5 0.9300 .
C5 C6 1.405(12) .
C6 C7 1.385(12) .
C6 C8 1.458(12) .
C7 H7 0.9300 .
C8 C9 1.404(11) .
C8 C12 1.401(13) .
C9 H9 0.9300 .
C9 C10 1.401(11) .
C10 C11 1.373(12) .
C10 C13 1.477(11) .
C11 H11 0.9300 .
C11 N1 1.342(11) .
C12 H12 0.9300 .
C12 N1 1.300(12) .
C13 C14 1.373(11) .
C13 C18 1.414(11) .
C14 H14 0.9300 .
C14 C15 1.399(10) .
C15 C16 1.359(11) .
C15 C19 1.483(12) .
C16 H16 0.9300 .
C16 C17 1.365(13) .
C17 H17 0.9300 .
C17 C18 1.350(12) .
C18 H18 0.9300 .
C19 O3 1.258(9) .
C19 O4 1.260(9) .
C20 C21 1.498(12) .
C20 O5 1.251(10) .
C20 O6 1.252(9) .
C21 C22 1.397(10) .
C21 C26 1.381(11) .
C22 H22 0.9300 .
C22 C23 1.366(13) .
C23 H23 0.9300 .
C23 C24 1.325(13) .
C24 H24 0.9300 .
C24 C25 1.440(12) .
C25 C26 1.445(12) .
C25 C27 1.420(11) .
C26 H26 0.9300 .
C27 C28 1.386(13) .
C27 C31 1.411(12) .
C28 H28 0.9300 .
C28 N2 1.340(13) .
C29 H29 0.9300 .
C29 C30 1.399(14) .
C29 N2 1.337(15) .
C30 C31 1.381(13) .
C30 C32 1.464(14) .
C31 H31 0.9300 .
C32 C33 1.353(14) .
C32 C37 1.414(12) .
C33 H33 0.9300 .
C33 C34 1.403(15) .
C34 H34 0.9300 .
C34 C35 1.376(14) .
C35 H35 0.9300 .
C35 C36 1.389(13) .
C36 C37 1.379(12) .
C36 C38 1.497(12) .
C37 H37 0.9300 .
C38 O7 1.275(11) .
C38 O8 1.266(11) .
C39 C40 1.509(10) .
C39 Eu2 3.267(7) .
C39 O9 1.248(8) .
C39 O10 1.255(9) .
C40 C41 1.361(12) .
C40 C45 1.388(10) .
C41 H41 0.9300 .
C41 C42 1.378(14) .
C42 H42 0.9300 .
C42 C43 1.378(13) .
C43 H43 0.9300 .
C43 C44 1.399(12) .
C44 C45 1.389(11) .
C44 C46 1.487(11) .
C45 H45 0.9300 .
C46 C47 1.400(12) .
C46 C50 1.399(12) .
C47 H47 0.9300 .
C47 N3 1.347(10) .
C48 H48 0.9300 .
C48 C49 1.393(12) .
C48 N3 1.326(12) .
C49 C50 1.429(11) .
C49 C51 1.484(12) .
C50 H50 0.9300 .
C51 C52 1.388(13) .
C51 C56 1.386(11) .
C52 H52 0.9300 .
C52 C53 1.407(15) .
C53 H53 0.9300 .
C53 C54 1.349(14) .
C54 H54 0.9300 .
C54 C55 1.375(12) .
C55 C56 1.376(11) .
C55 C57 1.500(11) .
C56 H56 0.9300 .
C57 Eu3 2.854(8) 1_554
C57 O11 1.264(10) .
C57 O12 1.272(9) .
C58 C59 1.483(11) .
C58 Eu1 2.960(8) 1_455
C58 O13 1.259(10) .
C58 O14 1.257(11) .
C59 C60 1.380(11) .
C59 C64 1.427(11) .
C60 H60 0.9300 .
C60 C61 1.371(12) .
C61 H61 0.9300 .
C61 C62 1.401(13) .
C62 H62 0.9300 .
C62 C63 1.411(11) .
C63 C64 1.359(11) .
C63 C65 1.498(12) .
C64 H64 0.9300 .
C65 C66 1.392(10) .
C65 C69 1.355(11) .
C66 H66 0.9300 .
C66 C67 1.378(11) .
C67 C68 1.372(10) .
C67 C70 1.506(10) .
C68 H68 0.9300 .
C68 N4 1.346(9) .
C69 H69 0.9300 .
C69 N4 1.337(10) .
C70 C71 1.399(10) .
C70 C75 1.382(9) .
C71 H71 0.9300 .
C71 C72 1.358(10) .
C72 H72 0.9300 .
C72 C73 1.388(10) .
C73 H73 0.9300 .
C73 C74 1.381(11) .
C74 C75 1.380(9) .
C74 C76 1.485(10) .
C75 H75 0.9300 .
C76 O15 1.251(9) .
C76 O16 1.271(10) .
C77 H77 0.9300 .
C77 N5 1.361(15) .
C77 O19 1.217(14) .
C78 H78A 0.9700 .
C78 H78B 0.9700 .
C78 C79 1.47(4) .
C78 N5 1.79(2) .
C79 H79A 0.9600 .
C79 H79B 0.9600 .
C79 H79C 0.9600 .
C82 H82 0.9300 .
C82 O17 1.237(11) .
C82 O18 1.270(10) .
C80A H80A 0.9700 .
C80A H80B 0.9700 .
C80A C81A 1.522(17) .
C80A N5 1.499(16) .
C80B H80C 0.9700 .
C80B H80D 0.9700 .
C80B C81B 1.549(18) .
C80B N5 1.508(17) .
C81A H81A 0.9600 .
C81A H81B 0.9600 .
C81A H81C 0.9600 .
C81B H81D 0.9600 .
C81B H81E 0.9600 .
C81B H81F 0.9600 .
Eu1 C58 2.960(8) 1_655
Eu1 Eu2 4.1668(5) .
Eu1 N4 2.659(7) .
Eu1 O1 2.326(5) 1_554
Eu1 O4 2.331(6) .
Eu1 O6 2.423(6) .
Eu1 O10 2.288(5) .
Eu1 O13 2.365(5) 1_655
Eu1 O14 2.832(6) 1_655
Eu1 O1W 2.345(5) .
Eu1 H1WA 2.7679 .
Eu1 H1WB 2.7672 .
Eu2 Eu3 4.1999(6) .
Eu2 O3 2.322(5) .
Eu2 O5 2.284(6) .
Eu2 O9 2.426(5) .
Eu2 O14 2.438(6) 1_655
Eu2 O15 2.331(5) 1_656
Eu2 O18 2.375(6) .
Eu2 O19 2.465(7) .
Eu2 O3W 2.558(5) .
Eu3 C57 2.854(8) 1_556
Eu3 O2 2.387(6) .
Eu3 O8 2.391(6) 1_556
Eu3 O11 2.505(6) 1_556
Eu3 O12 2.446(6) 1_556
Eu3 O16 2.335(5) 1_656
Eu3 O17 2.489(6) .
Eu3 O18 2.761(6) .
Eu3 O2W 2.449(5) .
Eu3 O3W 2.482(5) .
O1 Eu1 2.326(5) 1_556
O8 Eu3 2.390(6) 1_554
O11 Eu3 2.505(6) 1_554
O12 Eu3 2.446(6) 1_554
O13 Eu1 2.365(5) 1_455
O14 Eu1 2.832(6) 1_455
O14 Eu2 2.438(6) 1_455
O15 Eu2 2.331(5) 1_454
O16 Eu3 2.335(5) 1_454
O1W H1WA 0.8665 .
O1W H1WB 0.8661 .
O2W H2WA 0.9077 .
O2W H2WB 0.9084 .

loop_
_geom_torsion_atom_site_label_1
_geom_torsion_atom_site_label_2
_geom_torsion_atom_site_label_3
_geom_torsion_atom_site_label_4
_geom_torsion
_geom_torsion_site_symmetry_1
_geom_torsion_site_symmetry_4
C1 C2 C3 C4 175.9(10) . .
C1 C2 C7 C6 -177.0(8) . .
C2 C1 O1 Eu1 -49(3) . 1_556
C2 C1 O2 Eu3 -158.8(6) . .
C2 C3 C4 C5 4.7(19) . .
C3 C2 C7 C6 4.7(13) . .
C3 C4 C5 C6 -2.2(19) . .
C4 C5 C6 C7 1.0(16) . .
C4 C5 C6 C8 179.6(11) . .
C5 C6 C7 C2 -2.3(13) . .
C5 C6 C8 C9 -147.3(10) . .
C5 C6 C8 C12 29.5(14) . .
C6 C8 C9 C10 179.0(8) . .
C6 C8 C12 N1 -179.2(10) . .
C7 C2 C3 C4 -5.8(16) . .
C7 C6 C8 C9 31.3(13) . .
C7 C6 C8 C12 -152.0(9) . .
C8 C6 C7 C2 179.1(8) . .
C8 C9 C10 C11 -3.0(13) . .
C8 C9 C10 C13 179.7(8) . .
C8 C12 N1 C11 3.1(17) . .
C9 C8 C12 N1 -2.1(16) . .
C9 C10 C11 N1 4.0(15) . .
C9 C10 C13 C14 -31.1(13) . .
C9 C10 C13 C18 147.5(9) . .
C10 C11 N1 C12 -4.0(16) . .
C10 C13 C14 C15 -178.0(8) . .
C10 C13 C18 C17 -178.7(9) . .
C11 C10 C13 C14 151.7(9) . .
C11 C10 C13 C18 -29.8(14) . .
C12 C8 C9 C10 2.0(13) . .
C13 C10 C11 N1 -178.7(9) . .
C13 C14 C15 C16 -4.5(13) . .
C13 C14 C15 C19 173.7(8) . .
C14 C13 C18 C17 -0.1(14) . .
C14 C15 C16 C17 2.1(14) . .
C14 C15 C19 O3 19.5(11) . .
C14 C15 C19 O4 -161.7(8) . .
C15 C16 C17 C18 1.3(16) . .
C15 C19 O3 Eu2 -125.6(8) . .
C15 C19 O4 Eu1 178.7(5) . .
C16 C15 C19 O3 -162.4(8) . .
C16 C15 C19 O4 16.5(12) . .
C16 C17 C18 C13 -2.3(16) . .
C18 C13 C14 C15 3.4(13) . .
C19 C15 C16 C17 -176.0(9) . .
C20 C21 C22 C23 173.4(8) . .
C20 C21 C26 C25 -168.6(7) . .
C21 C20 O5 Eu2 154.6(8) . .
C21 C20 O6 Eu1 179.0(5) . .
C21 C22 C23 C24 -3.4(15) . .
C22 C21 C26 C25 3.7(12) . .
C22 C23 C24 C25 0.5(16) . .
C23 C24 C25 C26 4.3(14) . .
C23 C24 C25 C27 -179.9(10) . .
C24 C25 C26 C21 -6.2(12) . .
C24 C25 C27 C28 49.6(14) . .
C24 C25 C27 C31 -139.7(10) . .
C25 C27 C28 N2 175.4(10) . .
C25 C27 C31 C30 -175.2(9) . .
C26 C21 C22 C23 1.2(13) . .
C26 C25 C27 C28 -134.8(9) . .
C26 C25 C27 C31 35.9(13) . .
C27 C25 C26 C21 177.9(8) . .
C27 C28 N2 C29 -1.6(17) . .
C28 C27 C31 C30 -4.1(13) . .
C29 C30 C31 C27 2.2(14) . .
C29 C30 C32 C33 -33.5(16) . .
C29 C30 C32 C37 148.7(10) . .
C30 C29 N2 C28 -0.7(17) . .
C30 C32 C33 C34 -179.5(10) . .
C30 C32 C37 C36 178.7(9) . .
C31 C27 C28 N2 4.0(16) . .
C31 C30 C32 C33 148.5(10) . .
C31 C30 C32 C37 -29.2(14) . .
C32 C30 C31 C27 -179.7(9) . .
C32 C33 C34 C35 2.8(18) . .
C33 C32 C37 C36 0.9(14) . .
C33 C34 C35 C36 -3.0(17) . .
C34 C35 C36 C37 2.3(15) . .
C34 C35 C36 C38 -176.1(10) . .
C35 C36 C37 C32 -1.2(13) . .
C35 C36 C38 O7 -1.9(13) . .
C35 C36 C38 O8 177.4(8) . .
C36 C38 O8 Eu3 -169.7(5) . 1_554
C37 C32 C33 C34 -1.7(16) . .
C37 C36 C38 O7 179.7(8) . .
C37 C36 C38 O8 -0.9(12) . .
C38 C36 C37 C32 177.2(8) . .
C39 C40 C41 C42 177.2(10) . .
C39 C40 C45 C44 -176.4(8) . .
C40 C39 O9 Eu2 -176.3(5) . .
C40 C39 O10 Eu1 151.5(14) . .
C40 C41 C42 C43 -0.5(18) . .
C41 C40 C45 C44 2.9(13) . .
C41 C42 C43 C44 2.2(18) . .
C42 C43 C44 C45 -1.3(16) . .
C42 C43 C44 C46 -176.5(10) . .
C43 C44 C45 C40 -1.2(14) . .
C43 C44 C46 C47 33.6(14) . .
C43 C44 C46 C50 -150.9(10) . .
C44 C46 C47 N3 177.4(9) . .
C44 C46 C50 C49 -175.3(8) . .
C45 C40 C41 C42 -2.0(15) . .
C45 C44 C46 C47 -141.5(9) . .
C45 C44 C46 C50 34.0(13) . .
C46 C44 C45 C40 174.0(8) . .
C46 C47 N3 C48 -2.5(15) . .
C47 C46 C50 C49 0.5(13) . .
C48 C49 C50 C46 -1.8(13) . .
C48 C49 C51 C52 -35.5(14) . .
C48 C49 C51 C56 141.6(9) . .
C49 C48 N3 C47 1.0(15) . .
C49 C51 C52 C53 176.9(10) . .
C49 C51 C56 C55 -178.7(8) . .
C50 C46 C47 N3 1.7(14) . .
C50 C49 C51 C52 146.0(10) . .
C50 C49 C51 C56 -36.8(12) . .
C51 C49 C50 C46 176.7(8) . .
C51 C52 C53 C54 3.0(19) . .
C52 C51 C56 C55 -1.6(13) . .
C52 C53 C54 C55 -3.6(18) . .
C53 C54 C55 C56 1.6(14) . .
C53 C54 C55 C57 -175.2(9) . .
C54 C55 C56 C51 1.0(13) . .
C54 C55 C57 O11 -0.3(12) . .
C54 C55 C57 O12 176.9(8) . .
C55 C57 O11 Eu3 170.2(7) . 1_554
C55 C57 O12 Eu3 -170.0(6) . 1_554
C56 C51 C52 C53 -0.4(16) . .
C56 C55 C57 O11 -177.1(8) . .
C56 C55 C57 O12 0.0(12) . .
C57 C55 C56 C51 177.8(8) . .
C58 C59 C60 C61 -176.4(10) . .
C58 C59 C64 C63 178.1(9) . .
C59 C58 O13 Eu1 168.4(7) . 1_455
C59 C58 O14 Eu1 -170.2(8) . 1_455
C59 C58 O14 Eu2 -53(2) . 1_455
C59 C60 C61 C62 0.4(18) . .
C60 C59 C64 C63 1.6(14) . .
C60 C61 C62 C63 -2.5(18) . .
C61 C62 C63 C64 3.9(16) . .
C61 C62 C63 C65 -176.3(10) . .
C62 C63 C64 C59 -3.6(15) . .
C62 C63 C65 C66 -169.1(9) . .
C62 C63 C65 C69 15.3(14) . .
C63 C65 C66 C67 -174.6(8) . .
C63 C65 C69 N4 174.0(8) . .
C64 C59 C60 C61 0.1(15) . .
C64 C63 C65 C66 10.6(14) . .
C64 C63 C65 C69 -164.9(9) . .
C65 C63 C64 C59 176.7(8) . .
C65 C66 C67 C68 0.3(13) . .
C65 C66 C67 C70 179.0(8) . .
C65 C69 N4 C68 0.8(13) . .
C65 C69 N4 Eu1 -168.2(7) . .
C66 C65 C69 N4 -1.7(13) . .
C66 C67 C68 N4 -1.4(13) . .
C66 C67 C70 C71 166.4(8) . .
C66 C67 C70 C75 -13.0(13) . .
C67 C68 N4 C69 0.9(13) . .
C67 C68 N4 Eu1 169.2(6) . .
C67 C70 C71 C72 180.0(9) . .
C67 C70 C75 C74 -178.3(8) . .
C68 C67 C70 C71 -14.9(12) . .
C68 C67 C70 C75 165.7(8) . .
C69 C65 C66 C67 1.1(13) . .
C70 C67 C68 N4 179.9(8) . .
C70 C71 C72 C73 -2.7(16) . .
C71 C70 C75 C74 2.3(13) . .
C71 C72 C73 C74 4.4(17) . .
C72 C73 C74 C75 -2.7(15) . .
C72 C73 C74 C76 175.5(9) . .
C73 C74 C75 C70 -0.5(14) . .
C73 C74 C76 O15 -8.7(13) . .
C73 C74 C76 O16 171.3(9) . .
C74 C76 O15 Eu2 -157.0(6) . 1_454
C74 C76 O16 Eu3 -164.3(6) . 1_454
C75 C70 C71 C72 -0.6(14) . .
C75 C74 C76 O15 169.5(8) . .
C75 C74 C76 O16 -10.6(13) . .
C76 C74 C75 C70 -178.7(8) . .
C79 C78 N5 C77 -130(2) . .
C79 C78 N5 C80A 80(2) . .
C79 C78 N5 C80B 98(2) . .
C81A C80A N5 C77 98.5(14) . .
C81A C80A N5 C78 -111.3(16) . .
C81A C80A N5 C80B -158(3) . .
C81B C80B N5 C77 141.1(16) . .
C81B C80B N5 C78 -87.7(18) . .
C81B C80B N5 C80A 51(2) . .
Eu1 C58 C59 C60 -151(2) 1_455 .
Eu1 C58 C59 C64 32(3) 1_455 .
Eu1 C58 O14 Eu2 117.4(19) 1_455 1_455
Eu2 C39 C40 C41 -5(2) . .
Eu2 C39 C40 C45 173.8(11) . .
Eu2 C39 O10 Eu1 -26.1(18) . .
N2 C29 C30 C31 0.3(17) . .
N2 C29 C30 C32 -177.7(11) . .
N3 C48 C49 C50 1.1(14) . .
N3 C48 C49 C51 -177.4(9) . .
N5 C77 O19 Eu2 164.1(8) . .
O1 C1 C2 C3 2.2(12) . .
O1 C1 C2 C7 -176.0(8) . .
O1 C1 O2 Eu3 23.5(13) . .
O2 C1 C2 C3 -175.6(8) . .
O2 C1 C2 C7 6.2(12) . .
O2 C1 O1 Eu1 129(3) . 1_556
O3 C19 O4 Eu1 -2.5(11) . .
O4 C19 O3 Eu2 55.6(12) . .
O5 C20 C21 C22 -12.9(11) . .
O5 C20 C21 C26 159.5(7) . .
O5 C20 O6 Eu1 1.6(13) . .
O6 C20 C21 C22 169.4(8) . .
O6 C20 C21 C26 -18.2(11) . .
O6 C20 O5 Eu2 -27.9(17) . .
O7 C38 O8 Eu3 9.6(14) . 1_554
O9 C39 C40 C41 0.6(13) . .
O9 C39 C40 C45 179.8(8) . .
O9 C39 O10 Eu1 -28(2) . .
O10 C39 C40 C41 -179.2(9) . .
O10 C39 C40 C45 0.0(12) . .
O10 C39 O9 Eu2 3.5(12) . .
O11 C57 O12 Eu3 7.2(8) . 1_554
O12 C57 O11 Eu3 -7.0(8) . 1_554
O13 C58 C59 C60 171.3(9) . .
O13 C58 C59 C64 -5.1(13) . .
O13 C58 O14 Eu1 7.7(8) . 1_455
O13 C58 O14 Eu2 125.1(17) . 1_455
O14 C58 C59 C60 -10.8(14) . .
O14 C58 C59 C64 172.7(8) . .
O14 C58 O13 Eu1 -9.5(10) . 1_455
O15 C76 O16 Eu3 15.6(15) . 1_454
O16 C76 O15 Eu2 23.0(14) . 1_454
O17 C82 O18 Eu2 111.5(8) . .
O17 C82 O18 Eu3 -2.4(8) . .
O18 C82 O17 Eu3 2.8(10) . .
O19 C77 N5 C78 -160.5(14) . .
O19 C77 N5 C80A -11.4(18) . .
O19 C77 N5 C80B -39.2(18) . .

loop_
_twin_individual_id
_twin_individual_mass_fraction_refined
1 0.473(12)
2 0.527(12)
